data_2219919
loop_
_publ_author_name
'Wang, Hailong'
'Zhang, Daopeng'
'Zhang, Li-Fang'

_publ_section_title
;Di-\m-chlorido-dichlorido-bis{\m-6,6'-dimethoxy-2,2'-[<i>o</i>-phenylenebis(nitrilomethylidyne)]diphenolato}dilead(II)dizinc(II)
 <i>N</i>,<i>N</i>'-dimethylformamide disolvate
;
_journal_coeditor_code KP2192
_journal_issue 11
_journal_name_full 'Acta Crystallographica Section E'
_journal_page_first m1408
_journal_page_last m1409
_journal_paper_doi 10.1107/S1600536808032704
_journal_volume 64
_journal_year 2008
_chemical_formula_iupac '[Zn2 Pb2 (C22 H18 N2 O4)2 Cl4], 2C3 H7 N O'
_chemical_formula_moiety 'C44 H36 Cl4 N4 O8 Pb2 Zn2, 2(C3 H7 N O)'
_chemical_formula_sum 'C50 H50 Cl4 N6 O10 Pb2 Zn2'
_chemical_formula_weight 1581.88
_chemical_name_systematic
;Di-\m-chlorido-2:3\k^4^Cl:Cl-dichlorido-1\kCl,4\kCl-bis{\m-6,6'-dimethoxy-
2,2'-[o-phenylenebis(nitrilomethylidyne)]diphenolato}-
1:2\k^4^N,N',O^1^,O^1'^:\k^4^O^1^,O^1'^,O^6^,O^6'^;
3:4\k^4^O^1^,O^1'^,O^6^,O^6'^:\k^4^N,N',O^1^,O^1'^-2,3-dilead(II)-1,4-dizinc(II)
<i>N</i>,<i>N'</i>-dimethylformamide
 disolvate
;
_space_group_IT_number 14
_symmetry_cell_setting monoclinic
_symmetry_space_group_name_Hall '-P 2ybc'
_symmetry_space_group_name_H-M 'P 1 21/c 1'
_atom_sites_solution_hydrogens geom
_atom_sites_solution_primary direct
_atom_sites_solution_secondary difmap
_audit_creation_method SHELXL-97
_cell_angle_alpha 90.00
_cell_angle_beta 95.729(2)
_cell_angle_gamma 90.00
_cell_formula_units_Z 2
_cell_length_a 7.4955(6)
_cell_length_b 32.119(3)
_cell_length_c 11.2366(9)
_cell_measurement_reflns_used 3748
_cell_measurement_temperature 295(2)
_cell_measurement_theta_max 26.5
_cell_measurement_theta_min 1.87
_cell_volume 2691.7(4)
_computing_cell_refinement 'SAINT-Plus (Bruker, 2001)'
_computing_data_collection 'APEX2 (Bruker, 2004)'
_computing_data_reduction 'SAINT-Plus (Bruker, 2001)'
_computing_molecular_graphics 'XP in SHELXTL (Sheldrick, 2008)'
_computing_publication_material 'XP in SHELXTL (Sheldrick, 2008)'
_computing_structure_refinement 'SHELXL97 (Sheldrick, 2008)'
_computing_structure_solution 'SHELXL97 (Sheldrick, 2008)'
_diffrn_ambient_temperature 295(2)
_diffrn_detector_area_resol_mean 0
_diffrn_measured_fraction_theta_full 0.998
_diffrn_measured_fraction_theta_max 0.998
_diffrn_measurement_device_type 'Bruker APEXII CCD area-detector'
_diffrn_measurement_method '\f and \w'
_diffrn_radiation_monochromator graphite
_diffrn_radiation_source 'fine-focus sealed tube'
_diffrn_radiation_type MoK\a
_diffrn_radiation_wavelength 0.71073
_diffrn_reflns_av_R_equivalents 0.0632
_diffrn_reflns_av_sigmaI/netI 0.0785
_diffrn_reflns_limit_h_max 7
_diffrn_reflns_limit_h_min -8
_diffrn_reflns_limit_k_max 37
_diffrn_reflns_limit_k_min -38
_diffrn_reflns_limit_l_max 12
_diffrn_reflns_limit_l_min -13
_diffrn_reflns_number 13373
_diffrn_reflns_theta_full 25.00
_diffrn_reflns_theta_max 25.00
_diffrn_reflns_theta_min 1.93
_diffrn_standards_decay_% 0
_diffrn_standards_interval_count 0
_diffrn_standards_interval_time 0
_diffrn_standards_number 0
_exptl_absorpt_coefficient_mu 7.377
_exptl_absorpt_correction_T_max 0.5258
_exptl_absorpt_correction_T_min 0.3201
_exptl_absorpt_correction_type multi-scan
_exptl_absorpt_process_details '(SADABS; Sheldrick, 2003)'
_exptl_crystal_colour yellow
_exptl_crystal_density_diffrn 1.952
_exptl_crystal_density_method 'not measured'
_exptl_crystal_description block
_exptl_crystal_F_000 1528
_exptl_crystal_size_max 0.20
_exptl_crystal_size_mid 0.15
_exptl_crystal_size_min 0.10
_refine_diff_density_max 0.549
_refine_diff_density_min -0.640
_refine_ls_extinction_method none
_refine_ls_goodness_of_fit_ref 0.932
_refine_ls_hydrogen_treatment constr
_refine_ls_matrix_type full
_refine_ls_number_parameters 336
_refine_ls_number_reflns 4719
_refine_ls_number_restraints 0
_refine_ls_restrained_S_all 0.932
_refine_ls_R_factor_all 0.0760
_refine_ls_R_factor_gt 0.0378
_refine_ls_shift/su_max 0.001
_refine_ls_shift/su_mean 0.000
_refine_ls_structure_factor_coef Fsqd
_refine_ls_weighting_details 'calc w=1/[\s^2^(Fo^2^)+(0.017P)^2^] where P=(Fo^2^+2Fc^2^)/3'
_refine_ls_weighting_scheme calc
_refine_ls_wR_factor_gt 0.0581
_refine_ls_wR_factor_ref 0.0658
_reflns_number_gt 3176
_reflns_number_total 4719
_reflns_threshold_expression I>2\s(I)
_cod_data_source_file kp2192.cif
_cod_data_source_block I
_cod_original_sg_symbol_H-M 'P 21/c'
_cod_database_code 2219919
_cod_database_fobs_code 2219919

loop_
_symmetry_equiv_pos_as_xyz
'x, y, z'
'-x, y+1/2, -z+1/2'
'-x, -y, -z'
'x, -y-1/2, z-1/2'

loop_
_atom_site_type_symbol
_atom_site_label
_atom_site_fract_x
_atom_site_fract_y
_atom_site_fract_z
_atom_site_U_iso_or_equiv
_atom_site_adp_type
_atom_site_calc_flag
_atom_site_refinement_flags
_atom_site_occupancy
C C1 1.1566(10) -0.0054(2) 0.1667(6) 0.067(2) Uani d . 1
H H1A 1.0503 -0.0177 0.1926 0.100 Uiso calc R 1
H H1B 1.2482 -0.0263 0.1655 0.100 Uiso calc R 1
H H1C 1.1300 0.0059 0.0879 0.100 Uiso calc R 1
C C2 1.3705(10) 0.0487(2) 0.2264(6) 0.0448(19) Uani d . 1
C C3 1.4939(10) 0.0359(2) 0.1533(6) 0.054(2) Uani d . 1
H H3 1.4754 0.0109 0.1118 0.065 Uiso calc R 1
C C4 1.6467(10) 0.0591(2) 0.1391(6) 0.057(2) Uani d . 1
H H4 1.7287 0.0500 0.0878 0.068 Uiso calc R 1
C C5 1.6746(9) 0.0953(2) 0.2017(6) 0.0458(19) Uani d . 1
H H5 1.7778 0.1106 0.1932 0.055 Uiso calc R 1
C C6 1.5510(8) 0.11026(19) 0.2791(5) 0.0309(16) Uani d . 1
C C7 1.3931(9) 0.0871(2) 0.2908(5) 0.0339(16) Uani d . 1
C C8 1.5982(8) 0.14809(19) 0.3455(6) 0.0349(17) Uani d . 1
H H8 1.7141 0.1582 0.3433 0.042 Uiso calc R 1
C C9 1.5514(8) 0.20447(19) 0.4732(5) 0.0308(16) Uani d . 1
C C10 1.7104(8) 0.22575(19) 0.4619(6) 0.0350(17) Uani d . 1
H H10 1.7875 0.2167 0.4073 0.042 Uiso calc R 1
C C11 1.7534(10) 0.2602(2) 0.5317(6) 0.048(2) Uani d . 1
H H11 1.8607 0.2740 0.5244 0.058 Uiso calc R 1
C C12 1.6408(10) 0.2745(2) 0.6123(6) 0.052(2) Uani d . 1
H H12 1.6722 0.2978 0.6589 0.062 Uiso calc R 1
C C13 1.4798(9) 0.2540(2) 0.6236(6) 0.0427(19) Uani d . 1
H H13 1.4019 0.2641 0.6763 0.051 Uiso calc R 1
C C14 1.4350(8) 0.21857(19) 0.5565(5) 0.0303(16) Uani d . 1
C C15 1.1756(9) 0.1993(2) 0.6481(6) 0.0408(18) Uani d . 1
H H15 1.2067 0.2202 0.7036 0.049 Uiso calc R 1
C C16 1.0212(9) 0.1750(2) 0.6657(6) 0.0363(17) Uani d . 1
C C17 0.9185(10) 0.1873(2) 0.7569(6) 0.057(2) Uani d . 1
H H17 0.9537 0.2107 0.8020 0.069 Uiso calc R 1
C C18 0.7699(11) 0.1665(3) 0.7822(7) 0.073(3) Uani d . 1
H H18 0.7050 0.1757 0.8434 0.088 Uiso calc R 1
C C19 0.7150(10) 0.1318(2) 0.7177(7) 0.059(2) Uani d . 1
H H19 0.6137 0.1173 0.7360 0.071 Uiso calc R 1
C C20 0.8083(9) 0.1183(2) 0.6266(6) 0.0422(18) Uani d . 1
C C21 0.9628(8) 0.13985(19) 0.5965(6) 0.0322(16) Uani d . 1
C C22 0.5984(9) 0.0631(2) 0.5684(6) 0.059(2) Uani d . 1
H H22A 0.5849 0.0400 0.5142 0.088 Uiso calc R 1
H H22B 0.5006 0.0821 0.5510 0.088 Uiso calc R 1
H H22C 0.5987 0.0532 0.6491 0.088 Uiso calc R 1
C C23 1.2723(12) 0.0874(3) 0.8580(7) 0.087(3) Uani d . 1
H H23A 1.3962 0.0798 0.8745 0.130 Uiso calc R 1
H H23B 1.2543 0.1010 0.7817 0.130 Uiso calc R 1
H H23C 1.1994 0.0628 0.8568 0.130 Uiso calc R 1
C C24 1.3274(12) 0.1533(3) 0.9737(8) 0.092(3) Uani d . 1
H H24A 1.4516 0.1459 0.9891 0.138 Uiso calc R 1
H H24B 1.2899 0.1678 1.0417 0.138 Uiso calc R 1
H H24C 1.3113 0.1710 0.9046 0.138 Uiso calc R 1
C C25 1.0834(13) 0.1067(3) 1.0144(8) 0.082(3) Uani d . 1
H H25 1.0538 0.1253 1.0729 0.099 Uiso calc R 1
N N1 1.4929(7) 0.16881(15) 0.4072(4) 0.0302(12) Uani d . 1
N N2 1.2753(7) 0.19497(15) 0.5626(4) 0.0341(13) Uani d . 1
N N3 1.2211(9) 0.1160(2) 0.9524(6) 0.069(2) Uani d . 1
O O1 1.2183(7) 0.02728(14) 0.2479(4) 0.0568(14) Uani d . 1
O O2 1.2672(5) 0.09841(12) 0.3583(4) 0.0358(11) Uani d . 1
O O3 1.0450(6) 0.12607(12) 0.5055(4) 0.0411(12) Uani d . 1
O O4 0.7656(6) 0.08411(14) 0.5550(4) 0.0484(13) Uani d . 1
O O5 0.9982(10) 0.0763(2) 0.9986(7) 0.126(3) Uani d . 1
Zn Zn1 1.22386(10) 0.15710(2) 0.41482(7) 0.0330(2) Uani d . 1
Pb Pb1 1.00874(4) 0.060131(8) 0.40830(2) 0.04083(10) Uani d . 1
Cl Cl1 1.0695(2) 0.19248(6) 0.26480(16) 0.0515(5) Uani d . 1
Cl Cl2 1.1909(2) 0.02574(6) 0.59314(17) 0.0555(5) Uani d . 1

loop_
_atom_site_aniso_label
_atom_site_aniso_U_11
_atom_site_aniso_U_22
_atom_site_aniso_U_33
_atom_site_aniso_U_12
_atom_site_aniso_U_13
_atom_site_aniso_U_23
C1 0.079(6) 0.048(5) 0.072(6) -0.013(4) -0.002(5) -0.025(5)
C2 0.053(5) 0.046(5) 0.037(4) 0.000(4) 0.012(4) -0.010(4)
C3 0.062(6) 0.042(5) 0.059(5) -0.006(4) 0.016(5) -0.025(4)
C4 0.057(5) 0.058(5) 0.058(5) 0.003(4) 0.024(4) -0.027(5)
C5 0.034(4) 0.061(5) 0.043(5) 0.006(4) 0.008(4) -0.001(4)
C6 0.034(4) 0.029(4) 0.032(4) 0.005(3) 0.011(3) 0.002(3)
C7 0.038(4) 0.033(4) 0.029(4) 0.008(3) 0.000(3) 0.005(3)
C8 0.027(4) 0.032(4) 0.046(4) -0.006(3) 0.006(4) 0.007(3)
C9 0.025(4) 0.037(4) 0.031(4) 0.003(3) 0.000(3) 0.002(3)
C10 0.029(4) 0.039(4) 0.036(4) -0.004(3) 0.002(3) -0.002(3)
C11 0.045(5) 0.043(5) 0.054(5) -0.016(4) -0.004(4) -0.002(4)
C12 0.051(5) 0.051(5) 0.054(5) -0.007(4) 0.012(4) -0.014(4)
C13 0.042(5) 0.038(4) 0.049(5) 0.002(3) 0.009(4) 0.000(4)
C14 0.030(4) 0.030(4) 0.030(4) -0.002(3) -0.004(3) 0.003(3)
C15 0.046(5) 0.038(4) 0.040(4) -0.006(3) 0.012(4) 0.003(3)
C16 0.043(4) 0.035(4) 0.033(4) -0.001(3) 0.016(4) 0.002(3)
C17 0.057(5) 0.053(5) 0.065(6) -0.007(4) 0.025(5) -0.018(4)
C18 0.076(6) 0.073(7) 0.081(7) -0.017(5) 0.056(5) -0.017(5)
C19 0.047(5) 0.063(6) 0.073(6) -0.014(4) 0.031(5) -0.007(5)
C20 0.035(4) 0.046(5) 0.046(5) -0.004(3) 0.009(4) 0.003(4)
C21 0.026(4) 0.034(4) 0.038(4) 0.005(3) 0.011(3) -0.004(3)
C22 0.050(5) 0.063(5) 0.063(5) -0.020(4) 0.010(4) 0.012(4)
C23 0.084(7) 0.093(7) 0.088(7) -0.016(6) 0.037(6) -0.029(6)
C24 0.101(8) 0.070(7) 0.101(8) -0.049(6) -0.007(6) -0.013(6)
C25 0.089(8) 0.074(7) 0.090(7) -0.029(6) 0.043(6) -0.018(6)
N1 0.029(3) 0.029(3) 0.033(3) 0.000(3) 0.007(3) -0.001(3)
N2 0.032(3) 0.034(3) 0.038(3) -0.006(2) 0.011(3) -0.001(3)
N3 0.067(5) 0.073(5) 0.068(5) -0.018(4) 0.017(4) -0.010(4)
O1 0.069(4) 0.044(3) 0.060(3) -0.015(3) 0.018(3) -0.023(3)
O2 0.034(3) 0.030(3) 0.045(3) -0.002(2) 0.013(2) -0.005(2)
O3 0.043(3) 0.033(3) 0.051(3) -0.003(2) 0.023(2) -0.003(2)
O4 0.035(3) 0.046(3) 0.065(3) -0.012(2) 0.013(3) -0.004(3)
O5 0.115(6) 0.114(7) 0.158(7) -0.039(5) 0.063(5) -0.014(5)
Zn1 0.0303(4) 0.0303(4) 0.0393(5) -0.0020(3) 0.0080(4) -0.0011(4)
Pb1 0.03765(16) 0.03548(16) 0.05010(18) -0.00722(14) 0.00808(13) -0.00237(15)
Cl1 0.0443(11) 0.0581(13) 0.0522(12) 0.0087(9) 0.0043(10) 0.0121(10)
Cl2 0.0504(12) 0.0521(12) 0.0621(13) -0.0162(9) -0.0032(10) 0.0058(10)

loop_
_atom_type_symbol
_atom_type_description
_atom_type_scat_dispersion_real
_atom_type_scat_dispersion_imag
_atom_type_scat_source
C C 0.0033 0.0016 'International Tables Vol C Tables 4.2.6.8 and 6.1.1.4'
H H 0.0000 0.0000 'International Tables Vol C Tables 4.2.6.8 and 6.1.1.4'
N N 0.0061 0.0033 'International Tables Vol C Tables 4.2.6.8 and 6.1.1.4'
O O 0.0106 0.0060 'International Tables Vol C Tables 4.2.6.8 and 6.1.1.4'
Zn Zn 0.2839 1.4301 'International Tables Vol C Tables 4.2.6.8 and 6.1.1.4'
Pb Pb -3.3944 10.1111 'International Tables Vol C Tables 4.2.6.8 and 6.1.1.4'
Cl Cl 0.1484 0.1585 'International Tables Vol C Tables 4.2.6.8 and 6.1.1.4'

loop_
_geom_angle_atom_site_label_1
_geom_angle_atom_site_label_2
_geom_angle_atom_site_label_3
_geom_angle
_geom_angle_publ_flag
O1 C1 H1A 109.5 ?
O1 C1 H1B 109.5 ?
H1A C1 H1B 109.5 ?
O1 C1 H1C 109.5 ?
H1A C1 H1C 109.5 ?
H1B C1 H1C 109.5 ?
C3 C2 O1 125.5(7) ?
C3 C2 C7 120.8(7) ?
O1 C2 C7 113.7(6) ?
C2 C3 C4 121.7(7) ?
C2 C3 H3 119.2 ?
C4 C3 H3 119.2 ?
C5 C4 C3 118.9(7) ?
C5 C4 H4 120.5 ?
C3 C4 H4 120.5 ?
C4 C5 C6 122.0(7) ?
C4 C5 H5 119.0 ?
C6 C5 H5 119.0 ?
C7 C6 C5 118.9(6) ?
C7 C6 C8 123.7(6) ?
C5 C6 C8 117.3(6) ?
O2 C7 C6 124.2(6) ?
O2 C7 C2 118.2(6) ?
C6 C7 C2 117.6(6) ?
N1 C8 C6 125.4(6) ?
N1 C8 H8 117.3 ?
C6 C8 H8 117.3 ?
C10 C9 N1 125.1(6) ?
C10 C9 C14 119.6(6) ?
N1 C9 C14 115.3(5) ?
C11 C10 C9 119.8(6) ?
C11 C10 H10 120.1 ?
C9 C10 H10 120.1 ?
C10 C11 C12 121.3(7) ?
C10 C11 H11 119.3 ?
C12 C11 H11 119.3 ?
C11 C12 C13 119.7(7) ?
C11 C12 H12 120.1 ?
C13 C12 H12 120.1 ?
C14 C13 C12 120.2(7) ?
C14 C13 H13 119.9 ?
C12 C13 H13 119.9 ?
C13 C14 C9 119.3(6) ?
C13 C14 N2 124.7(6) ?
C9 C14 N2 116.0(5) ?
N2 C15 C16 125.8(6) ?
N2 C15 H15 117.1 ?
C16 C15 H15 117.1 ?
C17 C16 C21 117.8(6) ?
C17 C16 C15 117.4(6) ?
C21 C16 C15 124.8(6) ?
C18 C17 C16 122.6(7) ?
C18 C17 H17 118.7 ?
C16 C17 H17 118.7 ?
C17 C18 C19 120.1(7) ?
C17 C18 H18 120.0 ?
C19 C18 H18 120.0 ?
C20 C19 C18 120.3(7) ?
C20 C19 H19 119.8 ?
C18 C19 H19 119.8 ?
C19 C20 O4 125.7(7) ?
C19 C20 C21 121.0(7) ?
O4 C20 C21 113.4(6) ?
O3 C21 C16 123.4(6) ?
O3 C21 C20 118.4(6) ?
C16 C21 C20 118.2(6) ?
O4 C22 H22A 109.5 ?
O4 C22 H22B 109.5 ?
H22A C22 H22B 109.5 ?
O4 C22 H22C 109.5 ?
H22A C22 H22C 109.5 ?
H22B C22 H22C 109.5 ?
N3 C23 H23A 109.5 ?
N3 C23 H23B 109.5 ?
H23A C23 H23B 109.5 ?
N3 C23 H23C 109.5 ?
H23A C23 H23C 109.5 ?
H23B C23 H23C 109.5 ?
N3 C24 H24A 109.5 ?
N3 C24 H24B 109.5 ?
H24A C24 H24B 109.5 ?
N3 C24 H24C 109.5 ?
H24A C24 H24C 109.5 ?
H24B C24 H24C 109.5 ?
O5 C25 N3 123.1(10) ?
O5 C25 H25 118.5 ?
N3 C25 H25 118.5 ?
C8 N1 C9 121.9(5) ?
C8 N1 Zn1 125.7(4) ?
C9 N1 Zn1 112.3(4) ?
C15 N2 C14 122.3(6) ?
C15 N2 Zn1 126.2(5) ?
C14 N2 Zn1 111.4(4) ?
C25 N3 C24 122.8(8) ?
C25 N3 C23 120.2(7) ?
C24 N3 C23 117.1(7) ?
C2 O1 C1 118.4(5) ?
C2 O1 Pb1 117.8(4) ?
C1 O1 Pb1 122.2(4) ?
C7 O2 Zn1 125.6(4) ?
C7 O2 Pb1 129.2(4) ?
Zn1 O2 Pb1 104.13(17) ?
C21 O3 Zn1 127.4(4) ?
C21 O3 Pb1 127.7(4) ?
Zn1 O3 Pb1 104.90(17) ?
C20 O4 C22 117.7(5) ?
C20 O4 Pb1 117.0(4) ?
C22 O4 Pb1 125.3(4) ?
O3 Zn1 O2 80.49(16) y
O3 Zn1 N1 144.11(18) y
O2 Zn1 N1 88.19(18) y
O3 Zn1 N2 88.00(18) y
O2 Zn1 N2 141.06(18) y
N1 Zn1 N2 79.7(2) y
O3 Zn1 Cl1 107.95(13) y
O2 Zn1 Cl1 108.74(13) y
N1 Zn1 Cl1 107.94(14) y
N2 Zn1 Cl1 110.20(15) y
O3 Pb1 O2 66.18(14) y
O3 Pb1 Cl2 89.13(11) y
O2 Pb1 Cl2 91.86(10) y
O3 Pb1 O4 61.20(14) y
O2 Pb1 O4 127.37(14) y
Cl2 Pb1 O4 88.05(11) y
O3 Pb1 O1 126.94(14) y
O2 Pb1 O1 60.79(14) y
Cl2 Pb1 O1 94.14(12) y
O4 Pb1 O1 171.53(14) y

loop_
_geom_bond_atom_site_label_1
_geom_bond_atom_site_label_2
_geom_bond_distance
_geom_bond_publ_flag
C1 O1 1.437(7) ?
C1 H1A 0.9600 ?
C1 H1B 0.9600 ?
C1 H1C 0.9600 ?
C2 C3 1.361(9) ?
C2 O1 1.373(8) ?
C2 C7 1.432(8) ?
C3 C4 1.389(9) ?
C3 H3 0.9300 ?
C4 C5 1.365(9) ?
C4 H4 0.9300 ?
C5 C6 1.416(8) ?
C5 H5 0.9300 ?
C6 C7 1.415(8) ?
C6 C8 1.451(8) ?
C7 O2 1.319(7) ?
C8 N1 1.286(7) ?
C8 H8 0.9300 ?
C9 C10 1.391(8) ?
C9 N1 1.411(7) ?
C9 C14 1.416(8) ?
C10 C11 1.375(8) ?
C10 H10 0.9300 ?
C11 C12 1.377(9) ?
C11 H11 0.9300 ?
C12 C13 1.392(9) ?
C12 H12 0.9300 ?
C13 C14 1.389(8) ?
C13 H13 0.9300 ?
C14 N2 1.424(7) ?
C15 N2 1.283(7) ?
C15 C16 1.426(8) ?
C15 H15 0.9300 ?
C16 C17 1.399(9) ?
C16 C21 1.416(8) ?
C17 C18 1.354(10) ?
C17 H17 0.9300 ?
C18 C19 1.370(9) ?
C18 H18 0.9300 ?
C19 C20 1.367(9) ?
C19 H19 0.9300 ?
C20 O4 1.379(7) ?
C20 C21 1.420(8) ?
C21 O3 1.321(7) ?
C22 O4 1.444(7) ?
C22 H22A 0.9600 ?
C22 H22B 0.9600 ?
C22 H22C 0.9600 ?
C23 N3 1.483(9) ?
C23 H23A 0.9600 ?
C23 H23B 0.9600 ?
C23 H23C 0.9600 ?
C24 N3 1.446(9) ?
C24 H24A 0.9600 ?
C24 H24B 0.9600 ?
C24 H24C 0.9600 ?
C25 O5 1.172(9) ?
C25 N3 1.335(10) ?
C25 H25 0.9300 ?
N1 Zn1 2.062(5) y
N2 Zn1 2.064(5) y
O1 Pb1 2.720(5) y
O2 Zn1 2.026(4) y
O2 Pb1 2.408(4) y
O3 Zn1 2.025(4) y
O3 Pb1 2.386(4) y
O4 Pb1 2.690(5) y
Zn1 Cl1 2.2544(18) y
Pb1 Cl2 2.6138(18) y
